data_7125015
loop_
_publ_author_name
'Kather, Ralf'
'Rychagova, Elena'
'Sanz Camacho, Paula'
'Ashbrook, Sharon E.'
'Woollins, J. Derek'
'Robben, Lars'
'Lork, Enno'
'Ketkov, Sergey'
'Beckmann, Jens'

_publ_section_title
;
 Increasing the Br\/onsted acidity of Ph2PO2H by the Lewis acid B(C6F5)3.
 Formation of an eight-membered boraphosphinate ring [Ph2POB(C6F5)2O]2.
;
_journal_issue 73
_journal_name_full 'Chemical communications (Cambridge, England)'
_journal_page_first 10992
_journal_page_last 10995
_journal_paper_doi 10.1039/c6cc06102h
_journal_volume 52
_journal_year 2016
_chemical_formula_sum 'C40 H26 B F15 Na O7 P'
_chemical_formula_weight 968.38
_space_group_IT_number 14
_space_group_name_Hall '-P 2ybc'
_space_group_name_H-M_alt 'P 1 21/c 1'
_symmetry_cell_setting monoclinic
_symmetry_space_group_name_H-M 'P 1 21/c 1'
_atom_sites_solution_hydrogens geom
_atom_sites_solution_primary direct
_atom_sites_solution_secondary difmap
_audit_creation_method SHELXL-97
_audit_update_record
;
2016-05-17 deposited with the CCDC.
2016-08-18 downloaded from the CCDC.
;
_cell_angle_alpha 90.00
_cell_angle_beta 93.041(2)
_cell_angle_gamma 90.00
_cell_formula_units_Z 4
_cell_length_a 10.0891(6)
_cell_length_b 18.9802(11)
_cell_length_c 20.8742(12)
_cell_measurement_reflns_used 9934
_cell_measurement_temperature 100
_cell_measurement_theta_max 26.95
_cell_measurement_theta_min 2.53
_cell_volume 3991.6(4)
_computing_cell_refinement 'Bruker SAINT'
_computing_data_collection 'Bruker APEX2'
_computing_data_reduction 'Bruker SAINT'
_computing_molecular_graphics 'Bruker SHELXTL'
_computing_publication_material 'Bruker SHELXTL'
_computing_structure_refinement 'SHELXL-2013 (Sheldrick 2013)'
_computing_structure_solution 'SHELXS-97 (Sheldrick 2008)'
_diffrn_ambient_temperature 100
_diffrn_measured_fraction_theta_full 0.999
_diffrn_measured_fraction_theta_max 0.999
_diffrn_measurement_device_type 'Bruker Venture D8 CMOS'
_diffrn_measurement_method '\f and \w scans'
_diffrn_radiation_monochromator graphite
_diffrn_radiation_source 'fine-focus sealed tube'
_diffrn_radiation_type MoK\a
_diffrn_radiation_wavelength 0.71073
_diffrn_reflns_av_R_equivalents 0.0915
_diffrn_reflns_av_sigmaI/netI 0.0267
_diffrn_reflns_limit_h_max 12
_diffrn_reflns_limit_h_min -12
_diffrn_reflns_limit_k_max 24
_diffrn_reflns_limit_k_min -24
_diffrn_reflns_limit_l_max 26
_diffrn_reflns_limit_l_min -26
_diffrn_reflns_number 150205
_diffrn_reflns_theta_full 27.05
_diffrn_reflns_theta_max 27.05
_diffrn_reflns_theta_min 2.29
_exptl_absorpt_coefficient_mu 0.201
_exptl_absorpt_correction_T_max 0.7455
_exptl_absorpt_correction_T_min 0.6887
_exptl_absorpt_correction_type multi-scan
_exptl_absorpt_process_details 'SADABS; Bruker, 2000'
_exptl_crystal_colour colourless
_exptl_crystal_density_diffrn 1.611
_exptl_crystal_density_method 'not measured'
_exptl_crystal_description block
_exptl_crystal_F_000 1952
_exptl_crystal_size_max 0.2
_exptl_crystal_size_mid 0.1
_exptl_crystal_size_min 0.1
_refine_diff_density_max 0.692
_refine_diff_density_min -0.388
_refine_diff_density_rms 0.064
_refine_ls_extinction_method none
_refine_ls_goodness_of_fit_ref 1.058
_refine_ls_hydrogen_treatment constr
_refine_ls_matrix_type full
_refine_ls_number_parameters 649
_refine_ls_number_reflns 8745
_refine_ls_number_restraints 0
_refine_ls_restrained_S_all 1.058
_refine_ls_R_factor_all 0.0638
_refine_ls_R_factor_gt 0.0437
_refine_ls_shift/su_max 0.002
_refine_ls_shift/su_mean 0.000
_refine_ls_structure_factor_coef Fsqd
_refine_ls_weighting_details 'calc w=1/[\s^2^(Fo^2^)+(0.0468P)^2^+4.2859P] where P=(Fo^2^+2Fc^2^)/3'
_refine_ls_weighting_scheme calc
_refine_ls_wR_factor_gt 0.1022
_refine_ls_wR_factor_ref 0.1145
_reflns_number_gt 6794
_reflns_number_total 8745
_reflns_threshold_expression >2sigma(I)
_cod_data_source_file c6cc06102h3.cif
_cod_data_source_block shelxl
_cod_depositor_comments
;
The following automatic conversions were performed:

data item '_symmetry_cell_setting' value 'Monoclinic' was changed to
'monoclinic' in accordance with the
/home/saulius/struct/COD-crude-data/automatic-downloads/DataCite-retrospective/RSC/depositions/lib/dictionaries/cif_core.dic
dictionary named 'cif_core.dic' version 2.4.2 last updated on
2011-04-26.

Automatic conversion script
Id: cif_fix_values 6909 2019-04-08 15:41:33Z antanas 
;
_cod_original_sg_symbol_H-M P2(1)/c
_cod_database_code 7125015

loop_
_symmetry_equiv_pos_as_xyz
'x, y, z'
'-x, y+1/2, -z+1/2'
'-x, -y, -z'
'x, -y-1/2, z-1/2'

loop_
_atom_site_label
_atom_site_type_symbol
_atom_site_fract_x
_atom_site_fract_y
_atom_site_fract_z
_atom_site_U_iso_or_equiv
_atom_site_adp_type
_atom_site_occupancy
_atom_site_symmetry_multiplicity
_atom_site_calc_flag
_atom_site_refinement_flags
_atom_site_disorder_assembly
_atom_site_disorder_group
P1 P 0.16950(5) 0.66371(3) 0.43687(2) 0.01431(11) Uani 1 1 d . . .
F31 F 0.12178(12) 0.74659(7) 0.28484(5) 0.0247(3) Uani 1 1 d . . .
O2 O 0.10551(14) 0.63674(7) 0.37622(6) 0.0196(3) Uani 1 1 d . . .
F15 F 0.29346(13) 0.84251(8) 0.25851(6) 0.0319(3) Uani 1 1 d . . .
F24 F 0.58183(13) 0.85183(7) 0.59853(6) 0.0266(3) Uani 1 1 d . . .
F21 F 0.41856(13) 0.91607(6) 0.35503(6) 0.0246(3) Uani 1 1 d . . .
F25 F 0.40511(14) 0.76960(7) 0.53875(6) 0.0289(3) Uani 1 1 d . . .
O1 O 0.28633(13) 0.71575(7) 0.43264(6) 0.0165(3) Uani 1 1 d . . .
F23 F 0.68842(12) 0.96336(7) 0.53892(7) 0.0289(3) Uani 1 1 d . . .
F32 F -0.12694(13) 0.78825(8) 0.26698(6) 0.0351(3) Uani 1 1 d . . .
F11 F 0.53420(12) 0.68984(7) 0.40223(6) 0.0261(3) Uani 1 1 d . . .
F22 F 0.60117(13) 0.99508(7) 0.41618(6) 0.0292(3) Uani 1 1 d . . .
F35 F 0.16432(12) 0.88890(7) 0.47206(6) 0.0264(3) Uani 1 1 d . . .
F12 F 0.70254(14) 0.66391(8) 0.31267(7) 0.0394(4) Uani 1 1 d . . .
F33 F -0.23634(13) 0.87932(9) 0.34977(7) 0.0415(4) Uani 1 1 d . . .
F34 F -0.08647(14) 0.92856(7) 0.45251(7) 0.0357(3) Uani 1 1 d . . .
F13 F 0.67180(14) 0.72741(9) 0.19497(7) 0.0435(4) Uani 1 1 d . . .
F14 F 0.46136(15) 0.81425(9) 0.16981(6) 0.0428(4) Uani 1 1 d . . .
C20 C 0.40544(19) 0.83574(10) 0.44139(9) 0.0157(4) Uani 1 1 d . . .
C35 C 0.0983(2) 0.86329(11) 0.41915(10) 0.0201(4) Uani 1 1 d . . .
C25 C 0.4511(2) 0.82370(10) 0.50441(10) 0.0182(4) Uani 1 1 d . . .
C40 C 0.0449(2) 0.70351(10) 0.48439(9) 0.0166(4) Uani 1 1 d . . .
C22 C 0.5540(2) 0.93803(10) 0.44562(10) 0.0195(4) Uani 1 1 d . . .
C21 C 0.4593(2) 0.89566(10) 0.41504(9) 0.0173(4) Uani 1 1 d . . .
C41 C -0.0853(2) 0.70819(11) 0.45966(10) 0.0208(4) Uani 1 1 d . . .
H41 H -0.1070 0.6927 0.4182 0.025 Uiso 1 1 calc R . .
C23 C 0.59829(19) 0.92246(11) 0.50729(10) 0.0201(4) Uani 1 1 d . . .
C31 C 0.0778(2) 0.79329(11) 0.32753(9) 0.0198(4) Uani 1 1 d . . .
C11 C 0.5079(2) 0.72090(11) 0.34452(10) 0.0201(4) Uani 1 1 d . . .
C24 C 0.5445(2) 0.86567(11) 0.53702(9) 0.0187(4) Uani 1 1 d . . .
C34 C -0.0327(2) 0.88451(11) 0.41044(11) 0.0256(5) Uani 1 1 d . . .
C10 C 0.3988(2) 0.76504(11) 0.33522(9) 0.0175(4) Uani 1 1 d . . .
C42 C -0.1835(2) 0.73594(12) 0.49674(12) 0.0282(5) Uani 1 1 d . . .
H42 H -0.2706 0.7391 0.4800 0.034 Uiso 1 1 calc R . .
C30 C 0.1602(2) 0.81707(10) 0.37846(9) 0.0175(4) Uani 1 1 d . . .
C32 C -0.0534(2) 0.81388(12) 0.31708(10) 0.0253(5) Uani 1 1 d . . .
C43 C -0.1509(2) 0.75873(12) 0.55856(12) 0.0319(5) Uani 1 1 d . . .
H43 H -0.2163 0.7773 0.5834 0.038 Uiso 1 1 calc R . .
C45 C 0.0768(2) 0.72675(11) 0.54677(10) 0.0232(4) Uani 1 1 d . . .
H45 H 0.1638 0.7239 0.5636 0.028 Uiso 1 1 calc R . .
C50 C 0.2387(2) 0.59310(10) 0.48531(9) 0.0176(4) Uani 1 1 d . . .
C15 C 0.3900(2) 0.79561(12) 0.27453(10) 0.0231(4) Uani 1 1 d . . .
C12 C 0.5988(2) 0.70743(12) 0.29890(11) 0.0258(5) Uani 1 1 d . . .
C13 C 0.5840(2) 0.73874(13) 0.23980(10) 0.0295(5) Uani 1 1 d . . .
B1 B 0.3075(2) 0.78323(12) 0.39642(10) 0.0158(4) Uani 1 1 d . . .
C33 C -0.1087(2) 0.85964(12) 0.35894(11) 0.0278(5) Uani 1 1 d . . .
C14 C 0.4779(2) 0.78280(13) 0.22771(10) 0.0283(5) Uani 1 1 d . . .
C53 C 0.3314(3) 0.47833(13) 0.55737(13) 0.0452(7) Uani 1 1 d . . .
H53 H 0.3629 0.4401 0.5815 0.054 Uiso 1 1 calc R . .
C51 C 0.1662(2) 0.53161(12) 0.48804(12) 0.0320(5) Uani 1 1 d . . .
H51 H 0.0850 0.5283 0.4650 0.038 Uiso 1 1 calc R . .
C44 C -0.0211(3) 0.75400(12) 0.58370(11) 0.0307(5) Uani 1 1 d . . .
H44 H 0.0002 0.7691 0.6254 0.037 Uiso 1 1 calc R . .
C52 C 0.2120(3) 0.47492(12) 0.52429(13) 0.0373(6) Uani 1 1 d . . .
H52 H 0.1608 0.4343 0.5261 0.045 Uiso 1 1 calc R . .
C54 C 0.4051(4) 0.53907(17) 0.5548(2) 0.0801(14) Uani 1 1 d . . .
H54 H 0.4874 0.5416 0.5769 0.096 Uiso 1 1 calc R . .
C55 C 0.3583(3) 0.59654(15) 0.51969(16) 0.0564(10) Uani 1 1 d . . .
H55 H 0.4082 0.6377 0.5194 0.068 Uiso 1 1 calc R . .
Na1 Na 0.11056(8) 0.57172(5) 0.28850(4) 0.02222(19) Uani 1 1 d . . .
O3 O 0.05330(14) 0.60013(8) 0.17662(7) 0.0209(3) Uani 1 1 d . A .
O4 O 0.31011(15) 0.60649(8) 0.23307(7) 0.0260(3) Uani 1 1 d . . .
C61 C 0.2757(2) 0.63555(14) 0.17133(11) 0.0306(5) Uani 1 1 d . . .
H61A H 0.3528 0.6345 0.1455 0.037 Uiso 1 1 calc R A .
H61B H 0.2495 0.6844 0.1761 0.037 Uiso 1 1 calc R . .
C60 C 0.1640(2) 0.59543(13) 0.13750(10) 0.0267(5) Uani 1 1 d . A .
H60A H 0.1425 0.6158 0.0956 0.032 Uiso 1 1 calc R . .
H60B H 0.1890 0.5466 0.1318 0.032 Uiso 1 1 calc R . .
C69 C -0.0623(2) 0.56616(11) 0.14943(10) 0.0231(4) Uani 1 1 d . . .
H69A H -0.0422 0.5180 0.1379 0.028 Uiso 1 1 calc R A .
H69B H -0.0954 0.5909 0.1112 0.028 Uiso 1 1 calc R . .
C62 C 0.4041(2) 0.55064(15) 0.23191(12) 0.0338(6) Uani 1 1 d . . .
H62A H 0.4885 0.5680 0.2183 0.041 Uiso 1 1 calc R A .
H62B H 0.3727 0.5141 0.2023 0.041 Uiso 1 1 calc R . .
C65 C 0.1575(9) 0.4112(4) 0.3358(3) 0.0284(17) Uani 0.50 1 d P A 1
H65A H 0.1703 0.3813 0.3733 0.034 Uiso 0.50 1 calc PR A 1
H65B H 0.1206 0.3809 0.3019 0.034 Uiso 0.50 1 calc PR A 1
O7' O -0.0972(4) 0.5082(3) 0.24626(17) 0.0370(9) Uani 0.50 1 d P A -1
O6 O 0.0390(4) 0.46357(18) 0.35204(18) 0.0376(8) Uani 0.50 1 d P A 1
O7 O -0.1244(3) 0.54703(17) 0.25872(14) 0.0158(6) Uani 0.50 1 d P A 1
O5 O 0.3123(3) 0.50392(17) 0.32820(15) 0.0170(7) Uani 0.50 1 d P A 1
O5' O 0.2818(4) 0.4784(3) 0.3013(2) 0.0368(9) Uani 0.50 1 d P A -1
C63 C 0.4193(3) 0.5221(2) 0.29849(15) 0.0585(9) Uani 1 1 d . A .
H63A H 0.4762 0.4809 0.2973 0.070 Uiso 1 1 calc R B 1
H63B H 0.4664 0.5571 0.3248 0.070 Uiso 1 1 calc R B 1
C66 C -0.0689(8) 0.4386(5) 0.3126(3) 0.0245(14) Uani 0.50 1 d P A 1
C68 C -0.1625(2) 0.56762(19) 0.19923(13) 0.0476(8) Uani 1 1 d . A .
H68A H -0.1958 0.6154 0.2018 0.057 Uiso 1 1 calc R C 1
H68B H -0.2364 0.5381 0.1844 0.057 Uiso 1 1 calc R C 1
O6' O 0.0639(3) 0.44667(13) 0.29511(12) 0.0146(5) Uani 0.50 1 d P A -1
C64 C 0.2934(4) 0.4284(2) 0.3168(2) 0.0203(9) Uani 0.50 1 d P A 1
H64A H 0.3588 0.4014 0.3422 0.024 Uiso 0.50 1 calc PR A 1
H64B H 0.3025 0.4174 0.2718 0.024 Uiso 0.50 1 calc PR A 1
C67 C -0.1570(4) 0.4714(2) 0.2603(2) 0.0173(8) Uani 0.50 1 d P A 1
C64' C 0.2729(6) 0.4430(3) 0.3592(3) 0.0423(13) Uani 0.50 1 d P A -1
H64C H 0.2884 0.4756 0.3946 0.051 Uiso 0.50 1 calc PR A -1
H64D H 0.3400 0.4064 0.3629 0.051 Uiso 0.50 1 calc PR A -1
C67' C -0.1680(5) 0.4899(3) 0.2984(4) 0.0418(13) Uani 0.50 1 d P A -1
C66' C -0.0885(9) 0.4358(5) 0.3369(4) 0.0363(19) Uani 0.50 1 d P A -1
C65' C 0.1407(8) 0.4116(4) 0.3622(4) 0.0331(17) Uani 0.50 1 d P A -1
H65C H 0.1296 0.3752 0.3297 0.040 Uiso 0.50 1 calc PR A -1
H65D H 0.1325 0.3898 0.4038 0.040 Uiso 0.50 1 calc PR A -1

loop_
_atom_site_aniso_label
_atom_site_aniso_U_11
_atom_site_aniso_U_22
_atom_site_aniso_U_33
_atom_site_aniso_U_23
_atom_site_aniso_U_13
_atom_site_aniso_U_12
P1 0.0171(2) 0.0131(2) 0.0127(2) -0.00013(18) 0.00164(18) -0.00029(19)
F31 0.0237(6) 0.0342(7) 0.0159(6) -0.0022(5) -0.0007(5) -0.0030(5)
O2 0.0233(7) 0.0191(7) 0.0162(7) -0.0027(6) -0.0006(6) -0.0004(6)
F15 0.0285(7) 0.0443(8) 0.0224(6) 0.0162(6) -0.0024(5) -0.0017(6)
F24 0.0307(7) 0.0286(7) 0.0195(6) 0.0003(5) -0.0094(5) 0.0027(5)
F21 0.0384(7) 0.0190(6) 0.0166(6) 0.0058(5) 0.0013(5) -0.0009(5)
F25 0.0426(8) 0.0266(7) 0.0168(6) 0.0085(5) -0.0048(5) -0.0124(6)
O1 0.0170(7) 0.0162(7) 0.0161(7) 0.0034(5) 0.0003(5) -0.0009(5)
F23 0.0195(6) 0.0266(7) 0.0399(8) -0.0091(6) -0.0034(5) -0.0046(5)
F32 0.0217(7) 0.0546(9) 0.0279(7) 0.0099(6) -0.0084(5) -0.0055(6)
F11 0.0237(6) 0.0292(7) 0.0257(6) 0.0077(5) 0.0038(5) 0.0069(5)
F22 0.0379(7) 0.0192(6) 0.0316(7) 0.0003(5) 0.0129(6) -0.0100(6)
F35 0.0285(7) 0.0251(7) 0.0257(7) -0.0062(5) 0.0036(5) 0.0015(5)
F12 0.0323(8) 0.0389(8) 0.0485(9) -0.0068(7) 0.0164(7) 0.0093(6)
F33 0.0193(7) 0.0551(10) 0.0500(9) 0.0159(8) 0.0016(6) 0.0115(6)
F34 0.0339(7) 0.0280(7) 0.0466(9) 0.0016(6) 0.0148(6) 0.0117(6)
F13 0.0381(8) 0.0671(11) 0.0272(7) -0.0242(7) 0.0181(6) -0.0175(7)
F14 0.0433(8) 0.0718(11) 0.0132(6) 0.0075(7) 0.0019(6) -0.0206(8)
C20 0.0151(9) 0.0156(9) 0.0166(9) 0.0009(7) 0.0021(7) 0.0028(7)
C35 0.0231(10) 0.0170(10) 0.0203(10) 0.0046(8) 0.0019(8) -0.0019(8)
C25 0.0204(10) 0.0156(10) 0.0187(10) 0.0031(8) 0.0020(8) 0.0007(8)
C40 0.0215(10) 0.0114(9) 0.0176(9) 0.0000(7) 0.0063(8) -0.0004(7)
C22 0.0208(10) 0.0146(9) 0.0239(10) 0.0011(8) 0.0099(8) -0.0005(8)
C21 0.0206(10) 0.0175(10) 0.0141(9) 0.0012(7) 0.0045(7) 0.0030(8)
C41 0.0249(11) 0.0155(10) 0.0224(10) 0.0041(8) 0.0043(8) -0.0004(8)
C23 0.0127(9) 0.0195(10) 0.0281(11) -0.0078(8) 0.0005(8) 0.0000(8)
C31 0.0216(10) 0.0225(10) 0.0154(9) 0.0070(8) 0.0027(8) -0.0010(8)
C11 0.0229(10) 0.0189(10) 0.0186(10) -0.0026(8) 0.0017(8) -0.0042(8)
C24 0.0186(10) 0.0205(10) 0.0166(9) -0.0016(8) -0.0029(8) 0.0060(8)
C34 0.0276(11) 0.0190(10) 0.0310(12) 0.0085(9) 0.0103(9) 0.0045(9)
C10 0.0189(9) 0.0194(10) 0.0144(9) -0.0015(8) 0.0006(7) -0.0059(8)
C42 0.0238(11) 0.0244(11) 0.0371(13) 0.0065(10) 0.0089(9) 0.0049(9)
C30 0.0196(10) 0.0167(9) 0.0164(9) 0.0078(7) 0.0028(8) -0.0002(8)
C32 0.0213(10) 0.0336(12) 0.0203(10) 0.0108(9) -0.0034(8) -0.0034(9)
C43 0.0366(13) 0.0252(12) 0.0359(13) 0.0005(10) 0.0198(11) 0.0078(10)
C45 0.0275(11) 0.0214(11) 0.0210(10) -0.0021(8) 0.0049(8) -0.0036(9)
C50 0.0246(10) 0.0130(9) 0.0155(9) -0.0004(7) 0.0027(8) 0.0004(8)
C15 0.0215(10) 0.0301(12) 0.0174(10) 0.0017(9) -0.0021(8) -0.0068(9)
C12 0.0226(11) 0.0251(11) 0.0302(12) -0.0090(9) 0.0066(9) -0.0023(9)
C13 0.0286(12) 0.0402(14) 0.0205(11) -0.0156(10) 0.0105(9) -0.0148(10)
B1 0.0187(11) 0.0157(10) 0.0130(10) 0.0030(8) 0.0008(8) -0.0015(8)
C33 0.0177(10) 0.0308(12) 0.0350(12) 0.0167(10) 0.0032(9) 0.0043(9)
C14 0.0303(12) 0.0418(14) 0.0128(10) -0.0007(9) 0.0018(8) -0.0184(10)
C53 0.0664(19) 0.0228(12) 0.0438(15) 0.0153(11) -0.0213(14) -0.0031(12)
C51 0.0311(12) 0.0211(11) 0.0427(14) 0.0073(10) -0.0079(10) -0.0062(9)
C44 0.0436(14) 0.0250(12) 0.0246(11) -0.0059(9) 0.0117(10) -0.0017(10)
C52 0.0472(15) 0.0171(11) 0.0469(15) 0.0106(10) -0.0053(12) -0.0068(10)
C54 0.083(3) 0.0449(18) 0.104(3) 0.0410(19) -0.071(2) -0.0261(18)
C55 0.0580(19) 0.0304(14) 0.076(2) 0.0278(14) -0.0416(17) -0.0227(13)
Na1 0.0220(4) 0.0302(5) 0.0145(4) -0.0040(3) 0.0012(3) 0.0015(3)
O3 0.0224(7) 0.0234(8) 0.0169(7) -0.0040(6) 0.0004(6) -0.0007(6)
O4 0.0240(8) 0.0332(9) 0.0205(7) -0.0013(6) -0.0007(6) 0.0010(7)
C61 0.0275(12) 0.0366(13) 0.0276(12) 0.0096(10) 0.0001(9) -0.0067(10)
C60 0.0256(11) 0.0385(13) 0.0162(10) 0.0021(9) 0.0024(8) -0.0018(10)
C69 0.0242(11) 0.0218(11) 0.0228(10) -0.0019(8) -0.0042(8) 0.0007(9)
C62 0.0248(12) 0.0486(15) 0.0288(12) 0.0047(11) 0.0088(10) 0.0085(11)
C65 0.052(4) 0.018(3) 0.014(3) 0.002(3) -0.010(3) -0.002(2)
O7' 0.028(2) 0.055(3) 0.0280(19) 0.013(2) -0.0023(15) 0.000(2)
O6 0.043(2) 0.0272(18) 0.043(2) -0.0012(15) 0.0011(16) -0.0037(15)
O7 0.0166(15) 0.0089(14) 0.0225(16) -0.0065(12) 0.0052(11) 0.0031(12)
O5 0.0201(16) 0.0148(16) 0.0156(15) -0.0077(12) -0.0054(12) 0.0006(12)
O5' 0.027(2) 0.047(3) 0.038(2) 0.008(2) 0.0110(17) 0.0016(19)
C63 0.0371(16) 0.086(2) 0.0536(18) 0.0339(18) 0.0173(14) 0.0289(16)
C66 0.026(3) 0.029(3) 0.019(3) 0.007(3) 0.004(3) -0.010(2)
C68 0.0186(12) 0.089(2) 0.0352(14) -0.0015(15) -0.0015(10) 0.0006(13)
O6' 0.0170(13) 0.0131(13) 0.0135(13) 0.0008(10) -0.0001(10) -0.0007(10)
C64 0.033(2) 0.016(2) 0.011(2) -0.0084(17) -0.0025(17) 0.0087(18)
C67 0.018(2) 0.017(2) 0.018(2) -0.0022(18) 0.0081(17) -0.0087(17)
C64' 0.041(3) 0.036(3) 0.049(4) 0.010(3) -0.003(3) 0.008(2)
C67' 0.033(3) 0.034(3) 0.059(4) 0.007(3) 0.014(3) -0.001(2)
C66' 0.022(3) 0.039(3) 0.048(5) 0.016(4) 0.000(4) -0.007(2)
C65' 0.033(3) 0.021(3) 0.045(4) 0.017(4) -0.010(4) 0.006(2)

loop_
_atom_type_symbol
_atom_type_description
_atom_type_scat_dispersion_real
_atom_type_scat_dispersion_imag
_atom_type_scat_source
C C 0.0033 0.0016 'International Tables Vol C Tables 4.2.6.8 and 6.1.1.4'
O O 0.0106 0.0060 'International Tables Vol C Tables 4.2.6.8 and 6.1.1.4'
B B 0.0013 0.0007 'International Tables Vol C Tables 4.2.6.8 and 6.1.1.4'
F F 0.0171 0.0103 'International Tables Vol C Tables 4.2.6.8 and 6.1.1.4'
Na Na 0.0362 0.0249 'International Tables Vol C Tables 4.2.6.8 and 6.1.1.4'
P P 0.1023 0.0942 'International Tables Vol C Tables 4.2.6.8 and 6.1.1.4'
H H 0.0000 0.0000 'International Tables Vol C Tables 4.2.6.8 and 6.1.1.4'

loop_
_geom_angle_atom_site_label_1
_geom_angle_atom_site_label_2
_geom_angle_atom_site_label_3
_geom_angle
O2 P1 O1 118.14(8)
O2 P1 C50 111.20(9)
O1 P1 C50 103.56(9)
O2 P1 C40 109.22(9)
O1 P1 C40 108.62(8)
C50 P1 C40 105.27(9)
P1 O2 Na1 150.74(9)
B1 O1 P1 134.49(13)
C21 C20 C25 113.15(18)
C21 C20 B1 120.16(17)
C25 C20 B1 126.48(17)
F35 C35 C34 115.40(19)
F35 C35 C30 120.57(18)
C34 C35 C30 124.0(2)
F25 C25 C24 114.90(17)
F25 C25 C20 121.48(18)
C24 C25 C20 123.61(18)
C41 C40 C45 119.53(19)
C41 C40 P1 119.64(15)
C45 C40 P1 120.77(16)
F22 C22 C23 119.78(19)
F22 C22 C21 120.76(18)
C23 C22 C21 119.44(18)
F21 C21 C22 115.47(17)
F21 C21 C20 119.71(18)
C22 C21 C20 124.83(18)
C40 C41 C42 120.3(2)
F23 C23 C24 120.42(19)
F23 C23 C22 121.01(19)
C24 C23 C22 118.52(18)
F31 C31 C32 115.24(18)
F31 C31 C30 120.94(18)
C32 C31 C30 123.8(2)
F11 C11 C12 115.28(19)
F11 C11 C10 120.21(18)
C12 C11 C10 124.5(2)
F24 C24 C23 119.26(18)
F24 C24 C25 120.38(18)
C23 C24 C25 120.35(18)
F34 C34 C33 119.8(2)
F34 C34 C35 120.7(2)
C33 C34 C35 119.6(2)
C11 C10 C15 113.00(19)
C11 C10 B1 119.27(17)
C15 C10 B1 127.28(19)
C43 C42 C41 119.7(2)
C31 C30 C35 113.68(18)
C31 C30 B1 123.00(18)
C35 C30 B1 122.45(18)
F32 C32 C33 120.0(2)
F32 C32 C31 120.3(2)
C33 C32 C31 119.7(2)
C42 C43 C44 120.3(2)
C44 C45 C40 120.1(2)
C55 C50 C51 118.1(2)
C55 C50 P1 124.26(17)
C51 C50 P1 117.60(16)
F15 C15 C14 115.13(19)
F15 C15 C10 120.76(19)
C14 C15 C10 124.1(2)
F12 C12 C13 120.2(2)
F12 C12 C11 120.1(2)
C13 C12 C11 119.7(2)
F13 C13 C12 121.0(2)
F13 C13 C14 120.5(2)
C12 C13 C14 118.5(2)
O1 B1 C30 107.21(15)
O1 B1 C10 108.05(16)
C30 B1 C10 116.11(16)
O1 B1 C20 108.81(15)
C30 B1 C20 113.48(16)
C10 B1 C20 102.90(15)
F33 C33 C34 120.5(2)
F33 C33 C32 120.3(2)
C34 C33 C32 119.2(2)
F14 C14 C13 119.5(2)
F14 C14 C15 120.3(2)
C13 C14 C15 120.2(2)
C52 C53 C54 119.2(2)
C50 C51 C52 121.3(2)
C45 C44 C43 120.0(2)
C53 C52 C51 120.2(2)
C53 C54 C55 120.8(3)
C50 C55 C54 120.3(2)
O2 Na1 O6' 119.08(8)
O2 Na1 O3 130.97(6)
O6' Na1 O3 103.56(8)
O2 Na1 O7 104.53(9)
O6' Na1 O7 68.98(10)
O3 Na1 O7 67.93(8)
O2 Na1 O4 107.14(6)
O6' Na1 O4 117.04(8)
O3 Na1 O4 69.44(5)
O7 Na1 O4 137.02(8)
O2 Na1 O5' 110.85(12)
O6' Na1 O5' 55.29(12)
O3 Na1 O5' 112.97(11)
O7 Na1 O5' 123.17(14)
O4 Na1 O5' 70.13(10)
O2 Na1 O5 93.82(9)
O6' Na1 O5 68.66(10)
O3 Na1 O5 125.21(9)
O7 Na1 O5 137.57(11)
O4 Na1 O5 67.92(8)
O5' Na1 O5 18.23(10)
O2 Na1 O7' 119.90(11)
O6' Na1 O7' 52.77(12)
O3 Na1 O7' 67.81(9)
O7 Na1 O7' 19.13(10)
O4 Na1 O7' 130.16(10)
O5' Na1 O7' 104.84(16)
O5 Na1 O7' 120.77(14)
O2 Na1 O6 89.94(9)
O6' Na1 O6 29.26(10)
O3 Na1 O6 127.82(9)
O7 Na1 O6 71.66(11)
O4 Na1 O6 135.67(10)
O5' Na1 O6 65.56(12)
O5 Na1 O6 70.43(11)
O7' Na1 O6 63.23(12)
C60 O3 C69 113.25(16)
C60 O3 Na1 112.54(12)
C69 O3 Na1 115.43(12)
C62 O4 C61 113.75(18)
C62 O4 Na1 111.71(13)
C61 O4 Na1 111.20(12)
O4 C61 C60 111.61(18)
O3 C60 C61 106.88(18)
O3 C69 C68 106.60(18)
O4 C62 C63 106.9(2)
C64 C65 O6 129.0(6)
O7 O7' C67' 77.5(4)
O7 O7' C66 114.9(5)
C67' O7' C66 47.3(4)
O7 O7' Na1 75.6(4)
C67' O7' Na1 107.4(4)
C66 O7' Na1 89.3(3)
O6' O6 C66' 85.4(4)
O6' O6 C66 63.5(3)
C66' O6 C66 22.7(3)
O6' O6 C65' 77.8(4)
C66' O6 C65' 114.5(6)
C66 O6 C65' 112.3(6)
O6' O6 C65 57.2(3)
C66' O6 C65 113.7(5)
C66 O6 C65 103.2(5)
C65' O6 C65 21.2(3)
O6' O6 Na1 69.10(19)
C66' O6 Na1 117.4(4)
C66 O6 Na1 101.3(3)
C65' O6 Na1 114.1(4)
C65 O6 Na1 98.8(3)
O7' O7 C68 93.0(4)
O7' O7 C67' 68.3(4)
C68 O7 C67' 132.0(4)
O7' O7 C67 39.0(3)
C68 O7 C67 104.6(3)
C67' O7 C67 35.2(3)
O7' O7 Na1 85.3(4)
C68 O7 Na1 113.8(2)
C67' O7 Na1 108.4(3)
C67 O7 Na1 113.1(2)
O5' O5 C63 97.2(5)
O5' O5 C64 40.8(4)
C63 O5 C64 106.4(3)
O5' O5 Na1 78.5(4)
C63 O5 Na1 112.4(2)
C64 O5 Na1 110.6(2)
O5 O5' C64' 73.8(5)
O5 O5' Na1 83.3(4)
C64' O5' Na1 111.3(3)
O5 C63 C62 119.1(3)
C66' C66 O6 78.4(17)
C66' C66 C67' 88.5(18)
O6 C66 C67' 113.9(7)
C66' C66 C67 118.4(19)
O6 C66 C67 133.8(6)
C67' C66 C67 35.0(3)
C66' C66 O7' 132(2)
O6 C66 O7' 105.7(5)
C67' C66 O7' 45.7(4)
C67 C66 O7' 30.1(2)
O7 C68 C69 118.1(2)
O6 O6' C66' 50.6(3)
O6 O6' Na1 81.6(2)
C66' O6' Na1 108.0(3)
O5 C64 C65 106.6(4)
C67' C67 O7 70.8(5)
C67' C67 C66 66.9(6)
O7 C67 C66 107.1(4)
C67' C67 C66' 54.5(5)
O7 C67 C66' 107.6(4)
C66 C67 C66' 15.5(4)
O5' C64' C65' 109.5(5)
C67 C67' O7' 45.0(4)
C67 C67' C66 78.1(6)
O7' C67' C66 87.0(5)
C67 C67' O7 74.0(5)
O7' C67' O7 34.2(2)
C66 C67' O7 113.7(5)
C67 C67' C66' 97.0(7)
O7' C67' C66' 108.0(5)
C66 C67' C66' 21.7(3)
O7 C67' C66' 130.2(5)
C66 C66' O6 78.8(16)
C66 C66' C67' 69.8(17)
O6 C66' C67' 108.6(6)
C66 C66' O6' 37.1(15)
O6 C66' O6' 44.0(3)
C67' C66' O6' 96.2(5)
C66 C66' C67 46.1(16)
O6 C66' C67 110.8(5)
C67' C66' C67 28.5(3)
O6' C66' C67 80.2(3)
O6 C65' C64' 111.1(6)

loop_
_geom_bond_atom_site_label_1
_geom_bond_atom_site_label_2
_geom_bond_distance
P1 O2 1.4815(14)
P1 O1 1.5440(14)
P1 C50 1.798(2)
P1 C40 1.807(2)
F31 C31 1.349(2)
O2 Na1 2.2110(16)
F15 C15 1.348(3)
F24 C24 1.344(2)
F21 C21 1.354(2)
F25 C25 1.349(2)
O1 B1 1.508(2)
F23 C23 1.342(2)
F32 C32 1.341(3)
F11 C11 1.355(2)
F22 C22 1.344(2)
F35 C35 1.350(2)
F12 C12 1.352(3)
F33 C33 1.345(2)
F34 C34 1.347(3)
F13 C13 1.340(2)
F14 C14 1.351(3)
C20 C21 1.387(3)
C20 C25 1.390(3)
C20 B1 1.659(3)
C35 C34 1.384(3)
C35 C30 1.392(3)
C25 C24 1.385(3)
C40 C41 1.388(3)
C40 C45 1.396(3)
C22 C23 1.372(3)
C22 C21 1.379(3)
C41 C42 1.392(3)
C23 C24 1.370(3)
C31 C32 1.386(3)
C31 C30 1.390(3)
C11 C12 1.380(3)
C11 C10 1.389(3)
C34 C33 1.371(3)
C10 C15 1.392(3)
C10 B1 1.651(3)
C42 C43 1.384(3)
C30 B1 1.644(3)
C32 C33 1.371(3)
C43 C44 1.387(4)
C45 C44 1.385(3)
C50 C55 1.373(3)
C50 C51 1.380(3)
C15 C14 1.376(3)
C12 C13 1.370(3)
C13 C14 1.371(4)
C53 C52 1.358(4)
C53 C54 1.374(4)
C51 C52 1.381(3)
C54 C55 1.383(4)
Na1 O6' 2.425(3)
Na1 O3 2.4363(16)
Na1 O7 2.464(3)
Na1 O4 2.4647(17)
Na1 O5' 2.478(4)
Na1 O5 2.512(3)
Na1 O7' 2.535(4)
Na1 O6 2.568(4)
O3 C60 1.421(3)
O3 C69 1.424(2)
O4 C62 1.423(3)
O4 C61 1.428(3)
C61 C60 1.505(3)
C69 C68 1.488(3)
C62 C63 1.492(4)
C65 C64 1.484(10)
C65 O6 1.605(9)
O7' O7 0.833(4)
O7' C67' 1.378(7)
O7' C66 1.923(9)
O6 O6' 1.269(4)
O6 C66' 1.411(10)
O6 C66 1.412(9)
O6 C65' 1.431(8)
O7 C68 1.339(4)
O7 C67' 1.448(6)
O7 C67 1.474(5)
O5 O5' 0.791(4)
O5 C63 1.319(4)
O5 C64 1.465(5)
O5' C64' 1.389(7)
C66 C66' 0.557(7)
C66 C67' 1.414(11)
C66 C67 1.505(9)
O6' C66' 1.819(8)
C67 C67' 0.883(7)
C67 C66' 1.836(10)
C64' C65' 1.465(10)
C67' C66' 1.506(11)
